data_4065610
loop_
_publ_author_name
'Liu, Dongtao'
'Luo, Yunjie'
'Gao, Wei'
'Cui, Dongmei'

_publ_section_title
;
 Stereoselective Polymerization of Styrene with Cationic Scandium
 Precursors Bearing Quinolyl Aniline Ligands
;
_journal_issue 8
_journal_name_full Organometallics
_journal_page_first 1916
_journal_paper_doi 10.1021/om1000265
_journal_volume 29
_journal_year 2010
_chemical_formula_sum 'C33 H54 N2 O Sc Si2'
_chemical_formula_weight 595.92
_chemical_name_systematic
; 
 ? 
;
_space_group_IT_number 14
_symmetry_cell_setting monoclinic
_symmetry_space_group_name_Hall '-P 2yn'
_symmetry_space_group_name_H-M 'P 1 21/n 1'
_atom_sites_solution_hydrogens geom
_atom_sites_solution_primary direct
_atom_sites_solution_secondary difmap
_audit_creation_method SHELXL-97
_cell_angle_alpha 90.00
_cell_angle_beta 95.3070(10)
_cell_angle_gamma 90.00
_cell_formula_units_Z 8
_cell_length_a 15.3408(12)
_cell_length_b 15.1041(11)
_cell_length_c 33.801(3)
_cell_measurement_reflns_used 3050
_cell_measurement_temperature 187(2)
_cell_measurement_theta_max 21.20
_cell_measurement_theta_min 2.18
_cell_volume 7798.4(11)
_computing_cell_refinement 'Bruker SMART'
_computing_data_collection 'Bruker SMART'
_computing_data_reduction 'Bruker SAINT'
_computing_molecular_graphics 'Bruker SHELXTL'
_computing_publication_material 'Bruker SHELXTL'
_computing_structure_refinement 'SHELXL-97 (Sheldrick, 1997)'
_computing_structure_solution 'SHELXS-97 (Sheldrick, 1990)'
_diffrn_ambient_temperature 187(2)
_diffrn_measured_fraction_theta_full 0.999
_diffrn_measured_fraction_theta_max 0.999
_diffrn_measurement_device_type 'Bruker APEX CCD area detector'
_diffrn_measurement_method 'phi and omega scans'
_diffrn_radiation_monochromator graphite
_diffrn_radiation_source 'fine-focus sealed tube'
_diffrn_radiation_type MoK\a
_diffrn_radiation_wavelength 0.71073
_diffrn_reflns_av_R_equivalents 0.0968
_diffrn_reflns_av_sigmaI/netI 0.1152
_diffrn_reflns_limit_h_max 18
_diffrn_reflns_limit_h_min -18
_diffrn_reflns_limit_k_max 16
_diffrn_reflns_limit_k_min -17
_diffrn_reflns_limit_l_max 22
_diffrn_reflns_limit_l_min -40
_diffrn_reflns_number 39799
_diffrn_reflns_theta_full 25.03
_diffrn_reflns_theta_max 25.03
_diffrn_reflns_theta_min 1.41
_exptl_absorpt_coefficient_mu 0.273
_exptl_absorpt_correction_T_max 0.9811
_exptl_absorpt_correction_T_min 0.9448
_exptl_absorpt_correction_type multi-scan
_exptl_absorpt_process_details '(SADABS; Sheldrick, 1996)'
_exptl_crystal_colour red
_exptl_crystal_density_diffrn 1.015
_exptl_crystal_density_method 'not measured'
_exptl_crystal_description block
_exptl_crystal_F_000 2584
_exptl_crystal_size_max 0.21
_exptl_crystal_size_mid 0.14
_exptl_crystal_size_min 0.07
_refine_diff_density_max 0.978
_refine_diff_density_min -0.540
_refine_diff_density_rms 0.103
_refine_ls_extinction_method none
_refine_ls_goodness_of_fit_ref 1.042
_refine_ls_hydrogen_treatment constr
_refine_ls_matrix_type full
_refine_ls_number_parameters 717
_refine_ls_number_reflns 13757
_refine_ls_number_restraints 18
_refine_ls_restrained_S_all 1.044
_refine_ls_R_factor_all 0.1710
_refine_ls_R_factor_gt 0.0998
_refine_ls_shift/su_max 0.009
_refine_ls_shift/su_mean 0.000
_refine_ls_structure_factor_coef Fsqd
_refine_ls_weighting_details 'calc w=1/[\s^2^(Fo^2^)+(0.1388P)^2^+7.5632P] where P=(Fo^2^+2Fc^2^)/3'
_refine_ls_weighting_scheme calc
_refine_ls_wR_factor_gt 0.2497
_refine_ls_wR_factor_ref 0.2924
_reflns_number_gt 7462
_reflns_number_total 13757
_reflns_threshold_expression >2sigma(I)
_cod_data_source_file om1000265_si_002.cif
_cod_data_source_block complex2
_cod_depositor_comments
;
The following automatic conversions were performed:

'_symmetry_cell_setting' value 'Monoclinic' changed to 'monoclinic'
according to /home/saulius/struct/CIF-dictionaries/cif_core.dic
dictionary named 'cif_core.dic' version 2.4.1 from 2010-06-29.

Automatic conversion script
Id: cif_fix_values 1715 2011-07-08 13:25:40Z adriana 
;
_cod_original_cell_volume 7798.4(10)
_cod_original_sg_symbol_H-M P2(1)/n
_cod_database_code 4065610

loop_
_symmetry_equiv_pos_as_xyz
'x, y, z'
'-x+1/2, y+1/2, -z+1/2'
'-x, -y, -z'
'x-1/2, -y-1/2, z-1/2'

loop_
_atom_site_label
_atom_site_type_symbol
_atom_site_fract_x
_atom_site_fract_y
_atom_site_fract_z
_atom_site_U_iso_or_equiv
_atom_site_adp_type
_atom_site_occupancy
_atom_site_symmetry_multiplicity
_atom_site_calc_flag
_atom_site_refinement_flags
Sc1 Sc 0.29958(7) 0.67438(7) 0.14584(3) 0.0268(3) Uani 1 1 d .
Sc2 Sc 0.70097(7) 0.74543(7) 0.35864(3) 0.0282(3) Uani 1 1 d .
Si1 Si 0.28715(13) 0.43370(12) 0.13783(6) 0.0412(5) Uani 1 1 d .
Si2 Si 0.43379(13) 0.77852(15) 0.07773(6) 0.0496(6) Uani 1 1 d .
Si3 Si 0.56662(13) 0.64241(14) 0.42819(6) 0.0490(6) Uani 1 1 d .
Si4 Si 0.71299(12) 0.98630(12) 0.36168(6) 0.0413(5) Uani 1 1 d .
O1 O 0.1814(3) 0.7104(3) 0.10829(12) 0.0400(11) Uani 1 1 d .
O2 O 0.8190(3) 0.7106(3) 0.39638(12) 0.0407(11) Uani 1 1 d .
N1 N 0.4013(3) 0.6343(3) 0.19662(14) 0.0293(11) Uani 1 1 d .
N2 N 0.2414(3) 0.6988(3) 0.19931(13) 0.0276(11) Uani 1 1 d .
N3 N 0.5996(3) 0.7837(3) 0.30768(13) 0.0255(11) Uani 1 1 d .
N4 N 0.7588(3) 0.7173(3) 0.30542(13) 0.0278(11) Uani 1 1 d .
C1 C 0.4813(4) 0.6009(4) 0.19378(18) 0.0308(14) Uani 1 1 d .
H1 H 0.5009 0.5945 0.1681 0.037 Uiso 1 1 calc R
C2 C 0.5372(4) 0.5750(4) 0.22648(18) 0.0345(15) Uani 1 1 d .
H2 H 0.5936 0.5517 0.2232 0.041 Uiso 1 1 calc R
C3 C 0.5090(4) 0.5841(4) 0.26346(19) 0.0332(15) Uani 1 1 d .
H3 H 0.5464 0.5668 0.2861 0.040 Uiso 1 1 calc R
C4 C 0.4253(4) 0.6187(4) 0.26856(17) 0.0298(14) Uani 1 1 d .
C5 C 0.3925(4) 0.6306(4) 0.30583(18) 0.0327(14) Uani 1 1 d .
H5 H 0.4267 0.6141 0.3296 0.039 Uiso 1 1 calc R
C6 C 0.3107(4) 0.6663(4) 0.30743(17) 0.0360(15) Uani 1 1 d .
H6 H 0.2889 0.6748 0.3326 0.043 Uiso 1 1 calc R
C7 C 0.2583(4) 0.6906(4) 0.27286(17) 0.0342(15) Uani 1 1 d .
H7 H 0.2022 0.7156 0.2752 0.041 Uiso 1 1 calc R
C8 C 0.2866(3) 0.6789(4) 0.23537(17) 0.0277(13) Uani 1 1 d .
C9 C 0.3729(4) 0.6423(4) 0.23368(17) 0.0255(13) Uani 1 1 d .
C10 C 0.1574(4) 0.7411(4) 0.20062(17) 0.0298(14) Uani 1 1 d .
C11 C 0.1520(4) 0.8336(4) 0.19863(17) 0.0301(14) Uani 1 1 d .
C12 C 0.0705(4) 0.8748(4) 0.19460(19) 0.0384(16) Uani 1 1 d .
H12 H 0.0669 0.9375 0.1930 0.046 Uiso 1 1 calc R
C13 C -0.0058(4) 0.8242(4) 0.19293(18) 0.0358(15) Uani 1 1 d .
C14 C 0.0005(4) 0.7342(4) 0.19692(18) 0.0375(16) Uani 1 1 d .
H14 H -0.0515 0.7001 0.1970 0.045 Uiso 1 1 calc R
C15 C 0.0810(4) 0.6913(4) 0.20079(17) 0.0308(14) Uani 1 1 d .
C16 C 0.2342(4) 0.8911(4) 0.2010(2) 0.0410(16) Uani 1 1 d .
H16A H 0.2724 0.8752 0.2248 0.061 Uiso 1 1 calc R
H16B H 0.2176 0.9536 0.2025 0.061 Uiso 1 1 calc R
H16C H 0.2653 0.8813 0.1774 0.061 Uiso 1 1 calc R
C17 C -0.0937(4) 0.8713(5) 0.1864(2) 0.057(2) Uani 1 1 d .
H17A H -0.1392 0.8286 0.1772 0.086 Uiso 1 1 calc R
H17B H -0.0904 0.9178 0.1663 0.086 Uiso 1 1 calc R
H17C H -0.1081 0.8979 0.2114 0.086 Uiso 1 1 calc R
C18 C 0.0840(4) 0.5909(4) 0.2054(2) 0.0471(18) Uani 1 1 d .
H18A H 0.0241 0.5676 0.2040 0.071 Uiso 1 1 calc R
H18B H 0.1150 0.5755 0.2311 0.071 Uiso 1 1 calc R
H18C H 0.1146 0.5650 0.1840 0.071 Uiso 1 1 calc R
C19 C 0.3147(4) 0.5424(4) 0.11745(19) 0.0373(15) Uani 1 1 d .
H19A H 0.2810 0.5462 0.0911 0.045 Uiso 1 1 calc R
H19B H 0.3770 0.5385 0.1123 0.045 Uiso 1 1 calc R
C20 C 0.1679(5) 0.4070(5) 0.1273(2) 0.064(2) Uani 1 1 d .
H20A H 0.1330 0.4518 0.1397 0.096 Uiso 1 1 calc R
H20B H 0.1561 0.3486 0.1382 0.096 Uiso 1 1 calc R
H20C H 0.1524 0.4068 0.0985 0.096 Uiso 1 1 calc R
C21 C 0.3485(6) 0.3403(5) 0.1175(3) 0.071(2) Uani 1 1 d .
H21A H 0.3377 0.3396 0.0885 0.107 Uiso 1 1 calc R
H21B H 0.3288 0.2843 0.1283 0.107 Uiso 1 1 calc R
H21C H 0.4113 0.3479 0.1250 0.107 Uiso 1 1 calc R
C22 C 0.3117(5) 0.4294(5) 0.1931(2) 0.060(2) Uani 1 1 d .
H22A H 0.3746 0.4383 0.1999 0.090 Uiso 1 1 calc R
H22B H 0.2944 0.3716 0.2029 0.090 Uiso 1 1 calc R
H22C H 0.2790 0.4762 0.2054 0.090 Uiso 1 1 calc R
C23 C 0.3791(4) 0.7847(4) 0.12357(17) 0.0356(15) Uani 1 1 d .
H23A H 0.3402 0.8370 0.1209 0.043 Uiso 1 1 calc R
H23B H 0.4252 0.7984 0.1452 0.043 Uiso 1 1 calc R
C24 C 0.4835(7) 0.8861(6) 0.0638(3) 0.114(4) Uani 1 1 d .
H24A H 0.4386 0.9324 0.0621 0.170 Uiso 1 1 calc R
H24B H 0.5072 0.8798 0.0380 0.170 Uiso 1 1 calc R
H24C H 0.5308 0.9023 0.0840 0.170 Uiso 1 1 calc R
C25 C 0.3522(6) 0.7423(8) 0.0355(2) 0.097(4) Uani 1 1 d .
H25A H 0.3181 0.6921 0.0441 0.146 Uiso 1 1 calc R
H25B H 0.3835 0.7243 0.0128 0.146 Uiso 1 1 calc R
H25C H 0.3127 0.7915 0.0277 0.146 Uiso 1 1 calc R
C26 C 0.5256(5) 0.6960(6) 0.0827(2) 0.071(2) Uani 1 1 d .
H26A H 0.5654 0.7101 0.1062 0.107 Uiso 1 1 calc R
H26B H 0.5577 0.6983 0.0589 0.107 Uiso 1 1 calc R
H26C H 0.5016 0.6364 0.0855 0.107 Uiso 1 1 calc R
C27 C 0.1542(4) 0.7997(4) 0.0958(2) 0.0456(17) Uani 1 1 d .
H27A H 0.1876 0.8204 0.0738 0.055 Uiso 1 1 calc R
H27B H 0.1635 0.8419 0.1182 0.055 Uiso 1 1 calc R
C28 C 0.0585(5) 0.7915(6) 0.0822(3) 0.074(3) Uani 1 1 d .
H28A H 0.0221 0.8038 0.1043 0.089 Uiso 1 1 calc R
H28B H 0.0417 0.8331 0.0601 0.089 Uiso 1 1 calc R
C29 C 0.0479(5) 0.6988(6) 0.0687(3) 0.081(3) Uani 1 1 d .
H29A H 0.0629 0.6923 0.0410 0.097 Uiso 1 1 calc R
H29B H -0.0130 0.6783 0.0703 0.097 Uiso 1 1 calc R
C30 C 0.1099(5) 0.6489(5) 0.0965(2) 0.060(2) Uani 1 1 d .
H30A H 0.0809 0.6293 0.1200 0.072 Uiso 1 1 calc R
H30B H 0.1322 0.5961 0.0833 0.072 Uiso 1 1 calc R
C31 C 0.5203(4) 0.8171(4) 0.31058(18) 0.0335(14) Uani 1 1 d .
H31 H 0.5004 0.8233 0.3362 0.040 Uiso 1 1 calc R
C32 C 0.4652(4) 0.8433(4) 0.27772(18) 0.0344(15) Uani 1 1 d .
H32 H 0.4095 0.8681 0.2811 0.041 Uiso 1 1 calc R
C33 C 0.4918(4) 0.8333(4) 0.24030(19) 0.0348(15) Uani 1 1 d .
H33 H 0.4542 0.8498 0.2176 0.042 Uiso 1 1 calc R
C34 C 0.5753(4) 0.7983(4) 0.23585(17) 0.0309(14) Uani 1 1 d .
C35 C 0.6087(4) 0.7838(4) 0.19849(18) 0.0370(15) Uani 1 1 d .
H35 H 0.5749 0.7998 0.1746 0.044 Uiso 1 1 calc R
C36 C 0.6896(4) 0.7467(4) 0.19730(18) 0.0345(15) Uani 1 1 d .
H36 H 0.7113 0.7365 0.1723 0.041 Uiso 1 1 calc R
C37 C 0.7411(4) 0.7236(4) 0.23170(17) 0.0323(14) Uani 1 1 d .
H37 H 0.7973 0.6987 0.2294 0.039 Uiso 1 1 calc R
C38 C 0.7136(4) 0.7357(4) 0.26964(17) 0.0270(13) Uani 1 1 d .
C39 C 0.6269(3) 0.7733(4) 0.27080(17) 0.0257(13) Uani 1 1 d .
C40 C 0.8424(4) 0.6736(4) 0.30447(17) 0.0286(13) Uani 1 1 d .
C41 C 0.9190(4) 0.7245(4) 0.30474(18) 0.0327(14) Uani 1 1 d .
C42 C 0.9993(4) 0.6794(4) 0.30877(19) 0.0382(16) Uani 1 1 d .
H42 H 1.0519 0.7128 0.3090 0.046 Uiso 1 1 calc R
C43 C 1.0049(4) 0.5876(4) 0.31237(18) 0.0349(15) Uani 1 1 d .
C44 C 0.9281(4) 0.5408(4) 0.30943(18) 0.0365(15) Uani 1 1 d .
H44 H 0.9310 0.4780 0.3102 0.044 Uiso 1 1 calc R
C45 C 0.8462(4) 0.5807(4) 0.30537(17) 0.0309(14) Uani 1 1 d .
C46 C 0.9170(5) 0.8231(4) 0.3006(2) 0.0496(19) Uani 1 1 d .
H46A H 0.8840 0.8393 0.2754 0.074 Uiso 1 1 calc R
H46B H 0.9770 0.8456 0.3010 0.074 Uiso 1 1 calc R
H46C H 0.8887 0.8491 0.3227 0.074 Uiso 1 1 calc R
C47 C 1.0925(4) 0.5423(5) 0.3187(2) 0.0528(19) Uani 1 1 d .
H47A H 1.0863 0.4868 0.3332 0.079 Uiso 1 1 calc R
H47B H 1.1341 0.5810 0.3342 0.079 Uiso 1 1 calc R
H47C H 1.1142 0.5297 0.2929 0.079 Uiso 1 1 calc R
C48 C 0.7646(4) 0.5259(4) 0.3026(2) 0.0425(17) Uani 1 1 d .
H48A H 0.7797 0.4637 0.2986 0.064 Uiso 1 1 calc R
H48B H 0.7247 0.5463 0.2802 0.064 Uiso 1 1 calc R
H48C H 0.7362 0.5317 0.3273 0.064 Uiso 1 1 calc R
C49 C 0.6192(4) 0.6379(4) 0.38146(18) 0.0395(16) Uani 1 1 d .
H49A H 0.5717 0.6264 0.3602 0.047 Uiso 1 1 calc R
H49B H 0.6564 0.5842 0.3832 0.047 Uiso 1 1 calc R
C50 C 0.5081(6) 0.5367(7) 0.4391(3) 0.102(4) Uani 1 1 d .
H50A H 0.4626 0.5245 0.4175 0.154 Uiso 1 1 calc R
H50B H 0.4812 0.5431 0.4642 0.154 Uiso 1 1 calc R
H50C H 0.5501 0.4877 0.4414 0.154 Uiso 1 1 calc R
C51 C 0.4825(6) 0.7320(6) 0.4261(3) 0.093(3) Uani 1 1 d .
H51A H 0.5113 0.7897 0.4249 0.139 Uiso 1 1 calc R
H51B H 0.4505 0.7291 0.4498 0.139 Uiso 1 1 calc R
H51C H 0.4415 0.7242 0.4023 0.139 Uiso 1 1 calc R
C52 C 0.6511(7) 0.6636(8) 0.4712(2) 0.105(4) Uani 1 1 d .
H52A H 0.7005 0.6231 0.4697 0.158 Uiso 1 1 calc R
H52B H 0.6249 0.6539 0.4963 0.158 Uiso 1 1 calc R
H52C H 0.6718 0.7249 0.4702 0.158 Uiso 1 1 calc R
C53 C 0.6878(4) 0.8798(4) 0.38456(18) 0.0352(15) Uani 1 1 d .
H53A H 0.6260 0.8844 0.3906 0.042 Uiso 1 1 calc R
H53B H 0.7234 0.8786 0.4105 0.042 Uiso 1 1 calc R
C54 C 0.6496(6) 1.0830(5) 0.3798(2) 0.069(2) Uani 1 1 d .
H54A H 0.5868 1.0708 0.3754 0.104 Uiso 1 1 calc R
H54B H 0.6634 1.1365 0.3652 0.104 Uiso 1 1 calc R
H54C H 0.6659 1.0920 0.4083 0.104 Uiso 1 1 calc R
C55 C 0.8316(5) 1.0139(5) 0.3724(2) 0.061(2) Uani 1 1 d .
H55A H 0.8464 1.0166 0.4012 0.091 Uiso 1 1 calc R
H55B H 0.8435 1.0714 0.3606 0.091 Uiso 1 1 calc R
H55C H 0.8671 0.9682 0.3610 0.091 Uiso 1 1 calc R
C56 C 0.6896(5) 0.9860(5) 0.3064(2) 0.060(2) Uani 1 1 d .
H56A H 0.7226 0.9381 0.2951 0.090 Uiso 1 1 calc R
H56B H 0.7072 1.0429 0.2957 0.090 Uiso 1 1 calc R
H56C H 0.6268 0.9768 0.2995 0.090 Uiso 1 1 calc R
C57 C 0.8476(5) 0.6207(5) 0.4080(2) 0.058(2) Uani 1 1 d .
H57A H 0.8012 0.5894 0.4209 0.069 Uiso 1 1 calc R
H57B H 0.8614 0.5863 0.3845 0.069 Uiso 1 1 calc R
C58 C 0.9257(7) 0.6310(6) 0.4358(4) 0.109(4) Uani 1 1 d .
H58A H 0.9105 0.6245 0.4634 0.130 Uiso 1 1 calc R
H58B H 0.9696 0.5854 0.4307 0.130 Uiso 1 1 calc R
C59 C 0.9604(5) 0.7191(7) 0.4296(3) 0.082(3) Uani 1 1 d .
H59A H 1.0075 0.7165 0.4115 0.099 Uiso 1 1 calc R
H59B H 0.9847 0.7450 0.4552 0.099 Uiso 1 1 calc R
C60 C 0.8866(5) 0.7726(6) 0.4120(3) 0.069(2) Uani 1 1 d .
H60A H 0.8641 0.8113 0.4324 0.083 Uiso 1 1 calc R
H60B H 0.9054 0.8103 0.3904 0.083 Uiso 1 1 calc R
C61 C 0.5437(9) 0.0292(17) 0.5086(7) 0.131(9) Uiso 0.50 1 d PD
H61A H 0.5606 0.0822 0.5195 0.196 Uiso 0.50 1 d P
H61B H 0.5043 -0.0069 0.5203 0.196 Uiso 0.50 1 d P
H61C H 0.5025 0.0502 0.4804 0.196 Uiso 0.50 1 d P
C62 C 0.6250(9) -0.0042(16) 0.4911(7) 0.150(10) Uiso 0.50 1 d PD
H62A H 0.6159 -0.0005 0.4618 0.180 Uiso 0.50 1 calc PR
H62B H 0.6343 -0.0672 0.4984 0.180 Uiso 0.50 1 calc PR
C63 C 0.7069(9) 0.0488(15) 0.5057(7) 0.145(10) Uiso 0.50 1 d PD
H63A H 0.7009 0.1106 0.4960 0.174 Uiso 0.50 1 calc PR
H63B H 0.7135 0.0500 0.5351 0.174 Uiso 0.50 1 calc PR
C64 C 0.7868(8) 0.0063(19) 0.4904(8) 0.175(13) Uiso 0.50 1 d PD
H64A H 0.7859 -0.0579 0.4963 0.210 Uiso 0.50 1 calc PR
H64B H 0.7830 0.0133 0.4612 0.210 Uiso 0.50 1 calc PR
C65 C 0.8727(9) 0.0442(14) 0.5080(6) 0.118(8) Uiso 0.50 1 d PD
H65A H 0.8756 0.0414 0.5373 0.141 Uiso 0.50 1 calc PR
H65B H 0.8768 0.1071 0.5002 0.141 Uiso 0.50 1 calc PR
C66 C 0.9500(9) -0.0076(14) 0.4935(6) 0.106(7) Uiso 0.50 1 d PD
H66A H 0.9753 -0.0534 0.5135 0.159 Uiso 0.50 1 d P
H66B H 0.9867 0.0252 0.4826 0.159 Uiso 0.50 1 d P
H66C H 0.9261 -0.0579 0.4697 0.159 Uiso 0.50 1 d P
C67 C 0.2527(15) 0.5408(14) 0.4175(6) 0.118(8) Uiso 0.50 1 d PD
H67A H 0.2744 0.5878 0.4010 0.177 Uiso 0.50 1 calc PR
H67B H 0.2163 0.4998 0.4007 0.177 Uiso 0.50 1 calc PR
H67C H 0.3024 0.5086 0.4310 0.177 Uiso 0.50 1 calc PR
C68 C 0.1990(13) 0.581(2) 0.4480(6) 0.234(18) Uiso 0.50 1 d PD
H68A H 0.1722 0.5332 0.4627 0.281 Uiso 0.50 1 calc PR
H68B H 0.1512 0.6167 0.4343 0.281 Uiso 0.50 1 calc PR
C69 C 0.2535(17) 0.6398(15) 0.4773(5) 0.155(11) Uiso 0.50 1 d PD
H69A H 0.3165 0.6284 0.4751 0.186 Uiso 0.50 1 calc PR
H69B H 0.2416 0.7027 0.4706 0.186 Uiso 0.50 1 calc PR
C70 C 0.2326(19) 0.6220(18) 0.5193(5) 0.181(13) Uiso 0.50 1 d PD
H70A H 0.2519 0.5614 0.5270 0.217 Uiso 0.50 1 calc PR
H70B H 0.1684 0.6251 0.5205 0.217 Uiso 0.50 1 calc PR
C71 C 0.277(2) 0.6877(16) 0.5487(5) 0.184(13) Uiso 0.50 1 d PD
H71A H 0.2497 0.7468 0.5445 0.221 Uiso 0.50 1 calc PR
H71B H 0.3396 0.6925 0.5447 0.221 Uiso 0.50 1 calc PR
C72 C 0.2659(17) 0.6554(16) 0.5909(5) 0.135(9) Uiso 0.50 1 d PD
H72A H 0.2166 0.6140 0.5903 0.202 Uiso 0.50 1 calc PR
H72B H 0.2546 0.7062 0.6078 0.202 Uiso 0.50 1 calc PR
H72C H 0.3196 0.6255 0.6017 0.202 Uiso 0.50 1 calc PR

loop_
_atom_site_aniso_label
_atom_site_aniso_U_11
_atom_site_aniso_U_22
_atom_site_aniso_U_33
_atom_site_aniso_U_23
_atom_site_aniso_U_13
_atom_site_aniso_U_12
Sc1 0.0230(6) 0.0275(7) 0.0302(6) 0.0006(5) 0.0037(5) 0.0018(5)
Sc2 0.0241(6) 0.0297(7) 0.0310(6) -0.0001(5) 0.0041(5) 0.0017(5)
Si1 0.0470(12) 0.0291(10) 0.0478(11) -0.0030(8) 0.0063(9) -0.0010(9)
Si2 0.0450(12) 0.0540(14) 0.0523(12) 0.0180(10) 0.0179(10) 0.0060(10)
Si3 0.0443(12) 0.0570(14) 0.0473(12) 0.0124(10) 0.0128(9) 0.0010(10)
Si4 0.0426(11) 0.0309(11) 0.0505(12) -0.0021(9) 0.0050(9) -0.0013(9)
O1 0.035(2) 0.037(3) 0.046(3) 0.003(2) -0.003(2) -0.001(2)
O2 0.032(2) 0.045(3) 0.043(3) 0.001(2) -0.004(2) 0.008(2)
N1 0.028(3) 0.026(3) 0.034(3) -0.001(2) 0.003(2) 0.003(2)
N2 0.021(2) 0.030(3) 0.032(3) -0.001(2) 0.003(2) 0.003(2)
N3 0.022(2) 0.023(3) 0.032(3) 0.000(2) 0.003(2) -0.001(2)
N4 0.020(2) 0.030(3) 0.034(3) 0.001(2) 0.006(2) 0.006(2)
C1 0.023(3) 0.028(3) 0.043(4) 0.000(3) 0.010(3) -0.003(3)
C2 0.027(3) 0.028(4) 0.048(4) 0.006(3) 0.001(3) 0.006(3)
C3 0.021(3) 0.031(4) 0.046(4) 0.009(3) -0.006(3) -0.004(3)
C4 0.033(3) 0.019(3) 0.037(3) 0.000(3) -0.001(3) -0.008(3)
C5 0.032(3) 0.029(4) 0.037(3) 0.000(3) 0.001(3) -0.008(3)
C6 0.048(4) 0.036(4) 0.025(3) -0.003(3) 0.010(3) -0.013(3)
C7 0.032(3) 0.038(4) 0.034(3) -0.001(3) 0.010(3) 0.000(3)
C8 0.020(3) 0.027(3) 0.037(3) -0.001(3) 0.002(2) -0.005(3)
C9 0.025(3) 0.017(3) 0.034(3) -0.003(2) 0.005(2) -0.001(2)
C10 0.023(3) 0.033(4) 0.035(3) -0.001(3) 0.009(3) 0.005(3)
C11 0.024(3) 0.028(4) 0.039(3) -0.003(3) 0.010(3) 0.002(3)
C12 0.032(4) 0.027(4) 0.058(4) -0.009(3) 0.012(3) 0.005(3)
C13 0.025(3) 0.036(4) 0.047(4) -0.001(3) 0.007(3) 0.000(3)
C14 0.022(3) 0.041(4) 0.050(4) -0.003(3) 0.009(3) -0.004(3)
C15 0.023(3) 0.035(4) 0.036(3) -0.001(3) 0.007(3) -0.005(3)
C16 0.030(3) 0.033(4) 0.061(4) -0.012(3) 0.012(3) 0.002(3)
C17 0.025(4) 0.055(5) 0.092(6) 0.002(4) 0.005(4) 0.009(3)
C18 0.034(4) 0.041(4) 0.068(5) 0.014(4) 0.010(3) 0.000(3)
C19 0.028(3) 0.033(4) 0.051(4) -0.001(3) 0.003(3) 0.005(3)
C20 0.055(5) 0.051(5) 0.085(6) -0.001(4) 0.007(4) -0.019(4)
C21 0.090(7) 0.038(5) 0.088(6) -0.004(4) 0.015(5) 0.011(5)
C22 0.077(6) 0.048(5) 0.055(5) 0.018(4) 0.004(4) -0.013(4)
C23 0.022(3) 0.047(4) 0.037(4) 0.002(3) 0.000(3) 0.001(3)
C24 0.115(9) 0.057(6) 0.181(11) 0.049(7) 0.082(8) 0.008(6)
C25 0.089(7) 0.164(11) 0.038(5) -0.001(6) 0.002(5) 0.013(7)
C26 0.060(5) 0.080(6) 0.077(6) 0.008(5) 0.027(5) 0.017(5)
C27 0.047(4) 0.037(4) 0.051(4) 0.009(3) -0.005(3) 0.008(3)
C28 0.044(5) 0.084(7) 0.093(7) 0.013(6) -0.006(4) 0.018(5)
C29 0.049(5) 0.085(7) 0.101(7) 0.017(6) -0.033(5) -0.006(5)
C30 0.051(5) 0.052(5) 0.073(5) 0.011(4) -0.018(4) -0.011(4)
C31 0.028(3) 0.030(4) 0.042(4) -0.004(3) 0.001(3) 0.004(3)
C32 0.024(3) 0.030(4) 0.050(4) -0.005(3) 0.006(3) 0.003(3)
C33 0.034(4) 0.023(3) 0.045(4) 0.005(3) -0.009(3) -0.003(3)
C34 0.026(3) 0.028(3) 0.039(4) -0.001(3) 0.000(3) -0.008(3)
C35 0.038(4) 0.038(4) 0.034(3) 0.002(3) 0.000(3) -0.007(3)
C36 0.035(3) 0.036(4) 0.034(3) -0.005(3) 0.007(3) -0.011(3)
C37 0.025(3) 0.032(4) 0.040(4) -0.003(3) 0.007(3) -0.004(3)
C38 0.030(3) 0.020(3) 0.031(3) -0.001(2) 0.005(3) -0.003(3)
C39 0.021(3) 0.021(3) 0.035(3) 0.001(3) 0.002(2) -0.004(2)
C40 0.019(3) 0.034(4) 0.033(3) -0.003(3) 0.007(2) -0.001(3)
C41 0.029(3) 0.024(3) 0.045(4) -0.001(3) 0.004(3) 0.005(3)
C42 0.018(3) 0.044(4) 0.053(4) -0.006(3) 0.007(3) -0.007(3)
C43 0.025(3) 0.036(4) 0.044(4) -0.001(3) 0.006(3) 0.008(3)
C44 0.026(3) 0.034(4) 0.051(4) -0.002(3) 0.007(3) 0.002(3)
C45 0.028(3) 0.027(4) 0.039(3) -0.001(3) 0.010(3) -0.004(3)
C46 0.046(4) 0.026(4) 0.076(5) -0.003(4) 0.004(4) -0.005(3)
C47 0.031(4) 0.048(5) 0.080(5) 0.007(4) 0.006(4) 0.008(3)
C48 0.024(3) 0.031(4) 0.073(5) -0.003(3) 0.009(3) -0.004(3)
C49 0.038(4) 0.040(4) 0.039(4) 0.003(3) -0.001(3) -0.005(3)
C50 0.087(7) 0.094(8) 0.134(9) 0.046(7) 0.050(7) -0.009(6)
C51 0.096(7) 0.075(7) 0.115(8) 0.021(6) 0.056(6) 0.030(6)
C52 0.108(9) 0.167(11) 0.040(5) -0.015(6) 0.000(5) -0.003(8)
C53 0.036(4) 0.034(4) 0.036(3) 0.001(3) 0.004(3) -0.002(3)
C54 0.082(6) 0.045(5) 0.081(6) -0.006(4) 0.010(5) 0.019(5)
C55 0.054(5) 0.055(5) 0.073(5) -0.003(4) 0.007(4) -0.022(4)
C56 0.079(6) 0.040(5) 0.060(5) 0.004(4) 0.009(4) -0.023(4)
C57 0.055(5) 0.045(5) 0.070(5) -0.002(4) -0.010(4) 0.021(4)
C58 0.086(8) 0.065(7) 0.160(11) 0.003(7) -0.067(7) 0.014(6)
C59 0.035(4) 0.113(9) 0.096(7) 0.036(6) -0.007(4) -0.004(5)
C60 0.046(5) 0.066(6) 0.088(6) 0.012(5) -0.028(4) -0.015(4)

loop_
_atom_type_symbol
_atom_type_description
_atom_type_scat_dispersion_real
_atom_type_scat_dispersion_imag
_atom_type_scat_source
C C 0.0033 0.0016 'International Tables Vol C Tables 4.2.6.8 and 6.1.1.4'
H H 0.0000 0.0000 'International Tables Vol C Tables 4.2.6.8 and 6.1.1.4'
N N 0.0061 0.0033 'International Tables Vol C Tables 4.2.6.8 and 6.1.1.4'
O O 0.0106 0.0060 'International Tables Vol C Tables 4.2.6.8 and 6.1.1.4'
Si Si 0.0817 0.0704 'International Tables Vol C Tables 4.2.6.8 and 6.1.1.4'
Sc Sc 0.2519 0.3716 'International Tables Vol C Tables 4.2.6.8 and 6.1.1.4'

loop_
_geom_angle_atom_site_label_1
_geom_angle_atom_site_label_2
_geom_angle_atom_site_label_3
_geom_angle
_geom_angle_site_symmetry_1
_geom_angle_site_symmetry_3
N2 Sc1 O1 93.42(17) . .
N2 Sc1 C19 126.1(2) . .
O1 Sc1 C19 94.9(2) . .
N2 Sc1 C23 116.3(2) . .
O1 Sc1 C23 93.92(19) . .
C19 Sc1 C23 116.0(2) . .
N2 Sc1 N1 73.67(17) . .
O1 Sc1 N1 166.49(17) . .
C19 Sc1 N1 89.7(2) . .
C23 Sc1 N1 95.39(19) . .
N4 Sc2 O2 93.35(17) . .
N4 Sc2 C53 125.2(2) . .
O2 Sc2 C53 95.2(2) . .
N4 Sc2 C49 116.1(2) . .
O2 Sc2 C49 94.9(2) . .
C53 Sc2 C49 116.9(2) . .
N4 Sc2 N3 73.73(17) . .
O2 Sc2 N3 166.44(16) . .
C53 Sc2 N3 89.2(2) . .
C49 Sc2 N3 94.6(2) . .
C19 Si1 C21 113.3(3) . .
C19 Si1 C22 111.8(3) . .
C21 Si1 C22 106.3(4) . .
C19 Si1 C20 111.9(3) . .
C21 Si1 C20 106.5(4) . .
C22 Si1 C20 106.5(4) . .
C23 Si2 C24 113.5(4) . .
C23 Si2 C26 110.9(3) . .
C24 Si2 C26 106.2(4) . .
C23 Si2 C25 109.3(4) . .
C24 Si2 C25 108.5(5) . .
C26 Si2 C25 108.3(4) . .
C49 Si3 C51 110.5(4) . .
C49 Si3 C52 110.1(4) . .
C51 Si3 C52 109.3(5) . .
C49 Si3 C50 113.1(4) . .
C51 Si3 C50 106.3(5) . .
C52 Si3 C50 107.4(5) . .
C53 Si4 C56 112.9(3) . .
C53 Si4 C55 110.6(3) . .
C56 Si4 C55 106.7(4) . .
C53 Si4 C54 113.9(3) . .
C56 Si4 C54 105.7(4) . .
C55 Si4 C54 106.6(4) . .
C30 O1 C27 108.7(5) . .
C30 O1 Sc1 124.1(4) . .
C27 O1 Sc1 126.6(4) . .
C60 O2 C57 108.1(5) . .
C60 O2 Sc2 125.5(4) . .
C57 O2 Sc2 126.2(4) . .
C1 N1 C9 118.1(5) . .
C1 N1 Sc1 127.7(4) . .
C9 N1 Sc1 114.2(4) . .
C8 N2 C10 116.6(4) . .
C8 N2 Sc1 119.9(4) . .
C10 N2 Sc1 123.4(4) . .
C31 N3 C39 118.2(5) . .
C31 N3 Sc2 127.1(4) . .
C39 N3 Sc2 114.6(3) . .
C38 N4 C40 116.9(4) . .
C38 N4 Sc2 119.5(4) . .
C40 N4 Sc2 123.5(4) . .
N1 C1 C2 123.5(5) . .
N1 C1 H1 118.3 . .
C2 C1 H1 118.3 . .
C3 C2 C1 118.3(6) . .
C3 C2 H2 120.8 . .
C1 C2 H2 120.8 . .
C2 C3 C4 121.2(6) . .
C2 C3 H3 119.4 . .
C4 C3 H3 119.4 . .
C9 C4 C5 119.4(5) . .
C9 C4 C3 116.5(5) . .
C5 C4 C3 124.1(6) . .
C6 C5 C4 119.3(6) . .
C6 C5 H5 120.4 . .
C4 C5 H5 120.4 . .
C5 C6 C7 121.7(5) . .
C5 C6 H6 119.2 . .
C7 C6 H6 119.2 . .
C8 C7 C6 121.6(6) . .
C8 C7 H7 119.2 . .
C6 C7 H7 119.2 . .
N2 C8 C7 127.2(5) . .
N2 C8 C9 116.0(5) . .
C7 C8 C9 116.8(5) . .
N1 C9 C4 122.5(5) . .
N1 C9 C8 116.2(5) . .
C4 C9 C8 121.2(5) . .
C15 C10 C11 119.5(5) . .
C15 C10 N2 121.0(5) . .
C11 C10 N2 119.3(5) . .
C12 C11 C10 120.0(5) . .
C12 C11 C16 118.7(5) . .
C10 C11 C16 121.3(5) . .
C11 C12 C13 120.1(6) . .
C11 C12 H12 119.9 . .
C13 C12 H12 119.9 . .
C14 C13 C12 119.2(6) . .
C14 C13 C17 122.2(6) . .
C12 C13 C17 118.6(6) . .
C13 C14 C15 121.8(6) . .
C13 C14 H14 119.1 . .
C15 C14 H14 119.1 . .
C14 C15 C10 119.2(6) . .
C14 C15 C18 119.4(5) . .
C10 C15 C18 121.4(5) . .
C11 C16 H16A 109.5 . .
C11 C16 H16B 109.5 . .
H16A C16 H16B 109.5 . .
C11 C16 H16C 109.5 . .
H16A C16 H16C 109.5 . .
H16B C16 H16C 109.5 . .
C13 C17 H17A 109.5 . .
C13 C17 H17B 109.5 . .
H17A C17 H17B 109.5 . .
C13 C17 H17C 109.5 . .
H17A C17 H17C 109.5 . .
H17B C17 H17C 109.5 . .
C15 C18 H18A 109.5 . .
C15 C18 H18B 109.5 . .
H18A C18 H18B 109.5 . .
C15 C18 H18C 109.5 . .
H18A C18 H18C 109.5 . .
H18B C18 H18C 109.5 . .
Si1 C19 Sc1 126.7(3) . .
Si1 C19 H19A 105.6 . .
Sc1 C19 H19A 105.6 . .
Si1 C19 H19B 105.6 . .
Sc1 C19 H19B 105.6 . .
H19A C19 H19B 106.1 . .
Si1 C20 H20A 109.5 . .
Si1 C20 H20B 109.5 . .
H20A C20 H20B 109.5 . .
Si1 C20 H20C 109.5 . .
H20A C20 H20C 109.5 . .
H20B C20 H20C 109.5 . .
Si1 C21 H21A 109.5 . .
Si1 C21 H21B 109.5 . .
H21A C21 H21B 109.5 . .
Si1 C21 H21C 109.5 . .
H21A C21 H21C 109.5 . .
H21B C21 H21C 109.5 . .
Si1 C22 H22A 109.5 . .
Si1 C22 H22B 109.5 . .
H22A C22 H22B 109.5 . .
Si1 C22 H22C 109.5 . .
H22A C22 H22C 109.5 . .
H22B C22 H22C 109.5 . .
Si2 C23 Sc1 123.6(3) . .
Si2 C23 H23A 106.4 . .
Sc1 C23 H23A 106.4 . .
Si2 C23 H23B 106.4 . .
Sc1 C23 H23B 106.4 . .
H23A C23 H23B 106.5 . .
Si2 C24 H24A 109.5 . .
Si2 C24 H24B 109.5 . .
H24A C24 H24B 109.5 . .
Si2 C24 H24C 109.5 . .
H24A C24 H24C 109.5 . .
H24B C24 H24C 109.5 . .
Si2 C25 H25A 109.5 . .
Si2 C25 H25B 109.5 . .
H25A C25 H25B 109.5 . .
Si2 C25 H25C 109.5 . .
H25A C25 H25C 109.5 . .
H25B C25 H25C 109.5 . .
Si2 C26 H26A 109.5 . .
Si2 C26 H26B 109.5 . .
H26A C26 H26B 109.5 . .
Si2 C26 H26C 109.5 . .
H26A C26 H26C 109.5 . .
H26B C26 H26C 109.5 . .
O1 C27 C28 104.9(6) . .
O1 C27 H27A 110.8 . .
C28 C27 H27A 110.8 . .
O1 C27 H27B 110.8 . .
C28 C27 H27B 110.8 . .
H27A C27 H27B 108.9 . .
C29 C28 C27 104.4(7) . .
C29 C28 H28A 110.9 . .
C27 C28 H28A 110.9 . .
C29 C28 H28B 110.9 . .
C27 C28 H28B 110.9 . .
H28A C28 H28B 108.9 . .
C28 C29 C30 104.0(7) . .
C28 C29 H29A 111.0 . .
C30 C29 H29A 111.0 . .
C28 C29 H29B 111.0 . .
C30 C29 H29B 111.0 . .
H29A C29 H29B 109.0 . .
O1 C30 C29 105.7(6) . .
O1 C30 H30A 110.6 . .
C29 C30 H30A 110.6 . .
O1 C30 H30B 110.6 . .
C29 C30 H30B 110.6 . .
H30A C30 H30B 108.7 . .
N3 C31 C32 122.8(6) . .
N3 C31 H31 118.6 . .
C32 C31 H31 118.6 . .
C33 C32 C31 119.6(6) . .
C33 C32 H32 120.2 . .
C31 C32 H32 120.2 . .
C32 C33 C34 119.4(6) . .
C32 C33 H33 120.3 . .
C34 C33 H33 120.3 . .
C33 C34 C39 117.2(5) . .
C33 C34 C35 124.0(6) . .
C39 C34 C35 118.8(5) . .
C36 C35 C34 119.5(6) . .
C36 C35 H35 120.3 . .
C34 C35 H35 120.3 . .
C35 C36 C37 121.8(6) . .
C35 C36 H36 119.1 . .
C37 C36 H36 119.1 . .
C36 C37 C38 122.6(6) . .
C36 C37 H37 118.7 . .
C38 C37 H37 118.7 . .
N4 C38 C37 127.9(5) . .
N4 C38 C39 116.6(5) . .
C37 C38 C39 115.6(5) . .
N3 C39 C34 122.7(5) . .
N3 C39 C38 115.5(5) . .
C34 C39 C38 121.8(5) . .
C41 C40 C45 120.9(5) . .
C41 C40 N4 119.6(5) . .
C45 C40 N4 119.4(5) . .
C40 C41 C42 117.6(6) . .
C40 C41 C46 122.3(5) . .
C42 C41 C46 120.1(6) . .
C43 C42 C41 122.5(6) . .
C43 C42 H42 118.8 . .
C41 C42 H42 118.8 . .
C44 C43 C42 117.5(5) . .
C44 C43 C47 121.7(6) . .
C42 C43 C47 120.8(6) . .
C43 C44 C45 123.2(6) . .
C43 C44 H44 118.4 . .
C45 C44 H44 118.4 . .
C44 C45 C40 118.1(5) . .
C44 C45 C48 120.6(6) . .
C40 C45 C48 121.3(5) . .
C41 C46 H46A 109.5 . .
C41 C46 H46B 109.5 . .
H46A C46 H46B 109.5 . .
C41 C46 H46C 109.5 . .
H46A C46 H46C 109.5 . .
H46B C46 H46C 109.5 . .
C43 C47 H47A 109.5 . .
C43 C47 H47B 109.5 . .
H47A C47 H47B 109.5 . .
C43 C47 H47C 109.5 . .
H47A C47 H47C 109.5 . .
H47B C47 H47C 109.5 . .
C45 C48 H48A 109.5 . .
C45 C48 H48B 109.5 . .
H48A C48 H48B 109.5 . .
C45 C48 H48C 109.5 . .
H48A C48 H48C 109.5 . .
H48B C48 H48C 109.5 . .
Si3 C49 Sc2 125.1(3) . .
Si3 C49 H49A 106.1 . .
Sc2 C49 H49A 106.1 . .
Si3 C49 H49B 106.1 . .
Sc2 C49 H49B 106.1 . .
H49A C49 H49B 106.3 . .
Si3 C50 H50A 109.5 . .
Si3 C50 H50B 109.5 . .
H50A C50 H50B 109.5 . .
Si3 C50 H50C 109.5 . .
H50A C50 H50C 109.5 . .
H50B C50 H50C 109.5 . .
Si3 C51 H51A 109.5 . .
Si3 C51 H51B 109.5 . .
H51A C51 H51B 109.5 . .
Si3 C51 H51C 109.5 . .
H51A C51 H51C 109.5 . .
H51B C51 H51C 109.5 . .
Si3 C52 H52A 109.5 . .
Si3 C52 H52B 109.5 . .
H52A C52 H52B 109.5 . .
Si3 C52 H52C 109.5 . .
H52A C52 H52C 109.5 . .
H52B C52 H52C 109.5 . .
Si4 C53 Sc2 126.9(3) . .
Si4 C53 H53A 105.6 . .
Sc2 C53 H53A 105.6 . .
Si4 C53 H53B 105.6 . .
Sc2 C53 H53B 105.6 . .
H53A C53 H53B 106.1 . .
Si4 C54 H54A 109.5 . .
Si4 C54 H54B 109.5 . .
H54A C54 H54B 109.5 . .
Si4 C54 H54C 109.5 . .
H54A C54 H54C 109.5 . .
H54B C54 H54C 109.5 . .
Si4 C55 H55A 109.5 . .
Si4 C55 H55B 109.5 . .
H55A C55 H55B 109.5 . .
Si4 C55 H55C 109.5 . .
H55A C55 H55C 109.5 . .
H55B C55 H55C 109.5 . .
Si4 C56 H56A 109.5 . .
Si4 C56 H56B 109.5 . .
H56A C56 H56B 109.5 . .
Si4 C56 H56C 109.5 . .
H56A C56 H56C 109.5 . .
H56B C56 H56C 109.5 . .
C58 C57 O2 106.3(6) . .
C58 C57 H57A 110.5 . .
O2 C57 H57A 110.5 . .
C58 C57 H57B 110.5 . .
O2 C57 H57B 110.5 . .
H57A C57 H57B 108.7 . .
C59 C58 C57 107.2(8) . .
C59 C58 H58A 110.3 . .
C57 C58 H58A 110.3 . .
C59 C58 H58B 110.3 . .
C57 C58 H58B 110.3 . .
H58A C58 H58B 108.5 . .
C58 C59 C60 106.3(7) . .
C58 C59 H59A 110.5 . .
C60 C59 H59A 110.5 . .
C58 C59 H59B 110.5 . .
C60 C59 H59B 110.5 . .
H59A C59 H59B 108.7 . .
O2 C60 C59 106.8(7) . .
O2 C60 H60A 110.4 . .
C59 C60 H60A 110.4 . .
O2 C60 H60B 110.4 . .
C59 C60 H60B 110.4 . .
H60A C60 H60B 108.6 . .
C62 C61 C61 110.6(19) . 3_656
C62 C61 H61A 103.7 . .
C61 C61 H61A 143.0 3_656 .
C62 C61 H61B 124.2 . .
C61 C61 H61B 45.9 3_656 .
H61A C61 H61B 121.1 . .
C62 C61 H61C 100.2 . .
C61 C61 H61C 59.2 3_656 .
H61A C61 H61C 102.1 . .
H61B C61 H61C 100.8 . .
C61 C62 C63 112.3(10) . .
C61 C62 H62A 109.1 . .
C63 C62 H62A 109.1 . .
C61 C62 H62B 109.1 . .
C63 C62 H62B 109.1 . .
H62A C62 H62B 107.9 . .
C64 C63 C62 109.5(9) . .
C64 C63 H63A 109.8 . .
C62 C63 H63A 109.8 . .
C64 C63 H63B 109.8 . .
C62 C63 H63B 109.8 . .
H63A C63 H63B 108.2 . .
C65 C64 C63 114.2(10) . .
C65 C64 H64A 108.7 . .
C63 C64 H64A 108.7 . .
C65 C64 H64B 108.7 . .
C63 C64 H64B 108.7 . .
H64A C64 H64B 107.6 . .
C64 C65 C66 110.8(9) . .
C64 C65 H65A 109.5 . .
C66 C65 H65A 109.5 . .
C64 C65 H65B 109.5 . .
C66 C65 H65B 109.5 . .
H65A C65 H65B 108.1 . .
C65 C66 C66 126.8(19) . 3_756
C65 C66 H66A 113.2 . .
C66 C66 H66A 67.2 3_756 .
C65 C66 H66B 113.5 . .
C66 C66 H66B 51.2 3_756 .
H66A C66 H66B 116.8 . .
C65 C66 H66C 110.8 . .
C66 C66 H66C 122.3 3_756 .
H66A C66 H66C 95.3 . .
H66B C66 H66C 105.2 . .
C68 C67 H67A 109.5 . .
C68 C67 H67B 109.5 . .
H67A C67 H67B 109.5 . .
C68 C67 H67C 109.5 . .
H67A C67 H67C 109.5 . .
H67B C67 H67C 109.5 . .
C67 C68 C69 112.2(10) . .
C67 C68 H68A 109.2 . .
C69 C68 H68A 109.2 . .
C67 C68 H68B 109.2 . .
C69 C68 H68B 109.2 . .
H68A C68 H68B 107.9 . .
C70 C69 C68 110.9(10) . .
C70 C69 H69A 109.5 . .
C68 C69 H69A 109.5 . .
C70 C69 H69B 109.5 . .
C68 C69 H69B 109.5 . .
H69A C69 H69B 108.0 . .
C69 C70 C71 112.3(10) . .
C69 C70 H70A 109.1 . .
C71 C70 H70A 109.1 . .
C69 C70 H70B 109.1 . .
C71 C70 H70B 109.1 . .
H70A C70 H70B 107.9 . .
C70 C71 C72 108.8(9) . .
C70 C71 H71A 109.9 . .
C72 C71 H71A 109.9 . .
C70 C71 H71B 109.9 . .
C72 C71 H71B 109.9 . .
H71A C71 H71B 108.3 . .
C71 C72 H72A 109.5 . .
C71 C72 H72B 109.5 . .
H72A C72 H72B 109.5 . .
C71 C72 H72C 109.5 . .
H72A C72 H72C 109.5 . .
H72B C72 H72C 109.5 . .

loop_
_geom_bond_atom_site_label_1
_geom_bond_atom_site_label_2
_geom_bond_distance
_geom_bond_site_symmetry_2
Sc1 N2 2.121(5) .
Sc1 O1 2.184(4) .
Sc1 C19 2.233(6) .
Sc1 C23 2.236(6) .
Sc1 N1 2.292(5) .
Sc2 N4 2.121(5) .
Sc2 O2 2.180(4) .
Sc2 C53 2.227(6) .
Sc2 C49 2.233(6) .
Sc2 N3 2.286(5) .
Si1 C19 1.845(6) .
Si1 C21 1.862(8) .
Si1 C22 1.872(7) .
Si1 C20 1.874(7) .
Si2 C23 1.831(6) .
Si2 C24 1.874(9) .
Si2 C26 1.877(8) .
Si2 C25 1.890(9) .
Si3 C49 1.840(6) .
Si3 C51 1.867(9) .
Si3 C52 1.885(9) .
Si3 C50 1.885(9) .
Si4 C53 1.841(6) .
Si4 C56 1.870(7) .
Si4 C55 1.870(7) .
Si4 C54 1.888(8) .
O1 C30 1.465(8) .
O1 C27 1.463(7) .
O2 C60 1.459(8) .
O2 C57 1.470(8) .
N1 C1 1.338(7) .
N1 C9 1.369(7) .
N2 C8 1.378(7) .
N2 C10 1.442(7) .
N3 C31 1.329(7) .
N3 C39 1.360(7) .
N4 C38 1.366(7) .
N4 C40 1.446(7) .
C1 C2 1.391(8) .
C1 H1 0.9500 .
C2 C3 1.367(8) .
C2 H2 0.9500 .
C3 C4 1.412(8) .
C3 H3 0.9500 .
C4 C9 1.410(8) .
C4 C5 1.411(8) .
C5 C6 1.372(8) .
C5 H5 0.9500 .
C6 C7 1.404(8) .
C6 H6 0.9500 .
C7 C8 1.388(8) .
C7 H7 0.9500 .
C8 C9 1.441(7) .
C10 C15 1.394(8) .
C10 C11 1.401(8) .
C11 C12 1.392(8) .
C11 C16 1.527(8) .
C12 C13 1.395(8) .
C12 H12 0.9500 .
C13 C14 1.370(9) .
C13 C17 1.522(8) .
C14 C15 1.390(8) .
C14 H14 0.9500 .
C15 C18 1.524(9) .
C16 H16A 0.9800 .
C16 H16B 0.9800 .
C16 H16C 0.9800 .
C17 H17A 0.9800 .
C17 H17B 0.9800 .
C17 H17C 0.9800 .
C18 H18A 0.9800 .
C18 H18B 0.9800 .
C18 H18C 0.9800 .
C19 H19A 0.9900 .
C19 H19B 0.9900 .
C20 H20A 0.9800 .
C20 H20B 0.9800 .
C20 H20C 0.9800 .
C21 H21A 0.9800 .
C21 H21B 0.9800 .
C21 H21C 0.9800 .
C22 H22A 0.9800 .
C22 H22B 0.9800 .
C22 H22C 0.9800 .
C23 H23A 0.9900 .
C23 H23B 0.9900 .
C24 H24A 0.9800 .
C24 H24B 0.9800 .
C24 H24C 0.9800 .
C25 H25A 0.9800 .
C25 H25B 0.9800 .
C25 H25C 0.9800 .
C26 H26A 0.9800 .
C26 H26B 0.9800 .
C26 H26C 0.9800 .
C27 C28 1.503(9) .
C27 H27A 0.9900 .
C27 H27B 0.9900 .
C28 C29 1.477(12) .
C28 H28A 0.9900 .
C28 H28B 0.9900 .
C29 C30 1.480(10) .
C29 H29A 0.9900 .
C29 H29B 0.9900 .
C30 H30A 0.9900 .
C30 H30B 0.9900 .
C31 C32 1.390(8) .
C31 H31 0.9500 .
C32 C33 1.373(8) .
C32 H32 0.9500 .
C33 C34 1.406(8) .
C33 H33 0.9500 .
C34 C39 1.411(8) .
C34 C35 1.423(8) .
C35 C36 1.367(8) .
C35 H35 0.9500 .
C36 C37 1.388(8) .
C36 H36 0.9500 .
C37 C38 1.399(8) .
C37 H37 0.9500 .
C38 C39 1.450(7) .
C40 C41 1.403(8) .
C40 C45 1.405(8) .
C41 C42 1.404(8) .
C41 C46 1.497(8) .
C42 C43 1.393(9) .
C42 H42 0.9500 .
C43 C44 1.370(8) .
C43 C47 1.505(8) .
C44 C45 1.389(8) .
C44 H44 0.9500 .
C45 C48 1.496(8) .
C46 H46A 0.9800 .
C46 H46B 0.9800 .
C46 H46C 0.9800 .
C47 H47A 0.9800 .
C47 H47B 0.9800 .
C47 H47C 0.9800 .
C48 H48A 0.9800 .
C48 H48B 0.9800 .
C48 H48C 0.9800 .
C49 H49A 0.9900 .
C49 H49B 0.9900 .
C50 H50A 0.9800 .
C50 H50B 0.9800 .
C50 H50C 0.9800 .
C51 H51A 0.9800 .
C51 H51B 0.9800 .
C51 H51C 0.9800 .
C52 H52A 0.9800 .
C52 H52B 0.9800 .
C52 H52C 0.9800 .
C53 H53A 0.9900 .
C53 H53B 0.9900 .
C54 H54A 0.9800 .
C54 H54B 0.9800 .
C54 H54C 0.9800 .
C55 H55A 0.9800 .
C55 H55B 0.9800 .
C55 H55C 0.9800 .
C56 H56A 0.9800 .
C56 H56B 0.9800 .
C56 H56C 0.9800 .
C57 C58 1.458(10) .
C57 H57A 0.9900 .
C57 H57B 0.9900 .
C58 C59 1.456(12) .
C58 H58A 0.9900 .
C58 H58B 0.9900 .
C59 C60 1.471(10) .
C59 H59A 0.9900 .
C59 H59B 0.9900 .
C60 H60A 0.9900 .
C60 H60B 0.9900 .
C61 C62 1.515(10) .
C61 C61 1.66(4) 3_656
C61 H61A 0.9089 .
C61 H61B 0.9287 .
C61 H61C 1.1403 .
C62 C63 1.533(10) .
C62 H62A 0.9900 .
C62 H62B 0.9900 .
C63 C64 1.516(10) .
C63 H63A 0.9900 .
C63 H63B 0.9900 .
C64 C65 1.508(10) .
C64 H64A 0.9900 .
C64 H64B 0.9900 .
C65 C66 1.537(9) .
C65 H65A 0.9900 .
C65 H65B 0.9900 .
C66 C66 1.57(3) 3_756
C66 H66A 1.0176 .
C66 H66B 0.8584 .
C66 H66C 1.1443 .
C67 C68 1.506(10) .
C67 H67A 0.9800 .
C67 H67B 0.9800 .
C67 H67C 0.9800 .
C68 C69 1.520(10) .
C68 H68A 0.9900 .
C68 H68B 0.9900 .
C69 C70 1.508(10) .
C69 H69A 0.9900 .
C69 H69B 0.9900 .
C70 C71 1.517(10) .
C70 H70A 0.9900 .
C70 H70B 0.9900 .
C71 C72 1.533(10) .
C71 H71A 0.9900 .
C71 H71B 0.9900 .
C72 H72A 0.9800 .
C72 H72B 0.9800 .
C72 H72C 0.9800 .
